data_7117323
loop_
_publ_author_name
'Kalia, Dimpy'
'K. S., Anil Kumar'
'Meena, Gajanand'
'Sethi, Kashmir Prasad'
'Sharma, Rohit'
'Trivedi, Priyanka'
'Khan, Shaheb Raj'
'Verma, Ajay Singh'
'Singh, Shyam'
'Sharma, Sandeep'
'Roy, Kuldeep K.'
'Kant, Ruchir'
'Krishnan, Manju Yasodha'
'Singh, Bhupendra N.'
'Sinha, Sudhir'
'Chaturvedi, Vinita'
'Saxena, Anil K.'
'Dikshit, Dinesh K.'

_publ_section_title
;
 Synthesis and anti-tubercular activity of conformationally-constrained
 and bisquinoline analogs of TMC207
;
_journal_issue 8
_journal_name_full 'Med. Chem. Commun.'
_journal_page_first 1554
_journal_paper_doi 10.1039/C5MD00131E
_journal_volume 6
_journal_year 2015
_chemical_compound_source 'see text'
_chemical_formula_moiety 'C29 H29 Br N2 O3'
_chemical_formula_sum 'C29 H29 Br N2 O3'
_chemical_formula_weight 533.44
_space_group_IT_number 14
_symmetry_cell_setting monoclinic
_symmetry_Int_Tables_number 14
_symmetry_space_group_name_Hall '-P 2ybc'
_symmetry_space_group_name_H-M 'P 1 21/c 1'
_atom_sites_solution_hydrogens geom
_atom_sites_solution_primary direct
_atom_sites_solution_secondary difmap
_audit_update_record
;
2015-01-20 deposited with the CCDC.
2015-06-18 downloaded from the CCDC.
;
_cell_angle_alpha 90
_cell_angle_beta 114.690(18)
_cell_angle_gamma 90
_cell_formula_units_Z 4
_cell_length_a 13.077(4)
_cell_length_b 12.197(4)
_cell_length_c 16.687(4)
_cell_measurement_reflns_used 3450
_cell_measurement_temperature 293(2)
_cell_measurement_theta_max 27.8112
_cell_measurement_theta_min 2.3928
_cell_volume 2418.3(13)
_computing_cell_refinement 'SAINT (Bruker, 2001)'
_computing_data_collection 'SMART (Bruker, 2001)'
_computing_data_reduction SAINT
_computing_molecular_graphics 'SHELXTL/PC (Sheldrick, 1990)'
_computing_publication_material 'SHELXTL/PC (Sheldrick, 1990)'
_computing_structure_refinement 'SHELXL-97 (Sheldrick, 1997)'
_computing_structure_solution 'SHELXS-97 (Sheldrick, 1990)'
_diffrn_ambient_temperature 293(2)
_diffrn_measured_fraction_theta_full 0.976
_diffrn_measured_fraction_theta_max 0.976
_diffrn_measurement_device 'Bruker SMART APEX CCD area-detector'
_diffrn_measurement_device_type 'CCD Area Detector'
_diffrn_measurement_method '\w scan'
_diffrn_radiation_monochromator graphite
_diffrn_radiation_source 'fine-focus sealed tube'
_diffrn_radiation_type MoK\a
_diffrn_radiation_wavelength 0.71073
_diffrn_reflns_av_R_equivalents 0.1007
_diffrn_reflns_av_sigmaI/netI 0.0986
_diffrn_reflns_limit_h_max 17
_diffrn_reflns_limit_h_min -17
_diffrn_reflns_limit_k_max 15
_diffrn_reflns_limit_k_min -16
_diffrn_reflns_limit_l_max 22
_diffrn_reflns_limit_l_min -21
_diffrn_reflns_number 15729
_diffrn_reflns_theta_full 28.40
_diffrn_reflns_theta_max 28.40
_diffrn_reflns_theta_min 2.37
_diffrn_standards_number 0
_exptl_absorpt_coefficient_mu 1.735
_exptl_crystal_density_diffrn 1.465
_exptl_crystal_density_method 'Not Measured'
_exptl_crystal_F_000 1104
_refine_diff_density_max 2.019
_refine_diff_density_min -1.280
_refine_diff_density_rms 0.209
_refine_ls_extinction_coef 0.0090(18)
_refine_ls_extinction_expression Fc^*^=kFc[1+0.001xFc^2^\l^3^/sin(2\q)]^-1/4^
_refine_ls_extinction_method SHELXL
_refine_ls_goodness_of_fit_ref 1.128
_refine_ls_hydrogen_treatment mixed
_refine_ls_matrix_type full
_refine_ls_number_parameters 320
_refine_ls_number_reflns 5932
_refine_ls_number_restraints 0
_refine_ls_restrained_S_all 1.128
_refine_ls_R_factor_all 0.1117
_refine_ls_R_factor_gt 0.0698
_refine_ls_shift/su_max 0.001
_refine_ls_shift/su_mean 0.000
_refine_ls_structure_factor_coef Fsqd
_refine_ls_weighting_details 'calc w=1/[\s^2^(Fo^2^)+(0.1439P)^2^+0.0000P] where P=(Fo^2^+2Fc^2^)/3'
_refine_ls_weighting_scheme calc
_refine_ls_wR_factor_gt 0.1729
_refine_ls_wR_factor_ref 0.2595
_reflns_number_gt 3738
_reflns_number_total 5932
_reflns_threshold_expression >2sigma(I)
_cod_data_source_file c5md00131e2.cif
_cod_data_source_block 24maycm
_cod_depositor_comments
;
The following automatic conversions were performed:

'_symmetry_cell_setting' value 'Monoclinic' changed to 'monoclinic'
according to
/usr/data/users/saulius/crontab/automatic-downloads/rss-feeds/RSC/lib/dictionaries/cif_core.dic
dictionary named 'cif_core.dic' version 2.4.2 from 2011-04-26.

Automatic conversion script
Id: cif_fix_values 3271 2015-04-21 07:52:19Z andrius 

 Adding full bibliography for 7117323--7117326.cif.
;
_cod_original_sg_symbol_H-M 'P 21/c'
_cod_database_code 7117323

loop_
_symmetry_equiv_pos_site_id
_symmetry_equiv_pos_as_xyz
1 x,y,z
2 -x,1/2+y,1/2-z
3 -x,-y,-z
4 x,1/2-y,1/2+z

loop_
_atom_site_aniso_label
_atom_site_aniso_U_11
_atom_site_aniso_U_22
_atom_site_aniso_U_33
_atom_site_aniso_U_23
_atom_site_aniso_U_13
_atom_site_aniso_U_12
Br1 0.0306(4) 0.0319(4) 0.0280(4) -0.0096(2) 0.0047(2) 0.0014(2)
O1 0.0250(19) 0.0223(18) 0.0227(18) -0.0008(14) 0.0084(15) -0.0010(15)
O2 0.028(2) 0.0231(18) 0.0245(18) -0.0027(15) 0.0033(15) 0.0027(15)
O3 0.0219(18) 0.029(2) 0.0281(19) 0.0021(15) 0.0131(16) 0.0014(14)
N1 0.019(2) 0.028(2) 0.0155(19) 0.0029(17) 0.0047(16) 0.0076(17)
N2 0.017(2) 0.027(2) 0.020(2) -0.0032(17) 0.0065(17) -0.0042(17)
C1 0.018(2) 0.032(3) 0.018(2) -0.001(2) 0.0013(19) -0.004(2)
C2 0.018(3) 0.031(3) 0.026(3) -0.001(2) 0.001(2) 0.010(2)
C3 0.025(3) 0.030(3) 0.025(3) 0.004(2) 0.008(2) 0.010(2)
C4 0.022(3) 0.036(3) 0.018(2) 0.006(2) 0.006(2) 0.007(2)
C5 0.019(2) 0.027(3) 0.016(2) 0.0009(19) 0.0045(19) 0.0092(19)
C6 0.016(2) 0.024(3) 0.024(3) 0.0041(19) 0.006(2) 0.0070(19)
C7 0.018(2) 0.024(2) 0.019(2) 0.0027(19) 0.0076(19) 0.0057(19)
C8 0.016(2) 0.022(2) 0.018(2) 0.0056(19) 0.0045(19) 0.0042(18)
C9 0.018(2) 0.024(2) 0.015(2) 0.0005(18) 0.0044(19) 0.0105(19)
C10 0.018(2) 0.023(2) 0.017(2) -0.0029(19) 0.0024(19) 0.0026(19)
C11 0.011(2) 0.029(3) 0.023(2) -0.005(2) 0.0073(19) 0.0037(18)
C12 0.022(3) 0.029(3) 0.021(2) -0.002(2) 0.010(2) -0.001(2)
C13 0.020(3) 0.036(3) 0.019(2) -0.006(2) 0.004(2) -0.006(2)
C14 0.023(3) 0.040(3) 0.020(2) -0.001(2) 0.010(2) 0.000(2)
C15 0.017(2) 0.036(3) 0.020(2) -0.001(2) 0.006(2) 0.005(2)
C16 0.025(3) 0.024(3) 0.025(3) -0.004(2) 0.011(2) 0.005(2)
C17 0.023(3) 0.019(2) 0.019(2) 0.0011(18) 0.006(2) 0.0051(18)
C18 0.019(2) 0.034(3) 0.018(2) -0.002(2) 0.0031(19) 0.002(2)
C19 0.022(3) 0.029(3) 0.018(2) -0.004(2) 0.003(2) 0.001(2)
C20 0.022(3) 0.025(3) 0.014(2) 0.0011(18) 0.0061(19) -0.0010(19)
C21 0.018(2) 0.031(3) 0.029(3) 0.005(2) 0.014(2) 0.004(2)
C22 0.015(2) 0.032(3) 0.028(3) 0.005(2) 0.003(2) -0.006(2)
C23 0.024(3) 0.019(3) 0.037(3) -0.007(2) 0.013(2) -0.0011(19)
C24 0.018(2) 0.031(3) 0.021(2) -0.002(2) 0.004(2) -0.002(2)
C25 0.015(2) 0.031(3) 0.019(2) 0.003(2) 0.0096(19) 0.001(2)
C26 0.023(3) 0.028(3) 0.023(2) 0.002(2) 0.008(2) 0.010(2)
C27 0.020(3) 0.046(3) 0.023(3) 0.000(2) 0.005(2) -0.002(2)
C28 0.019(3) 0.034(3) 0.032(3) 0.000(2) 0.011(2) -0.005(2)
C29 0.024(3) 0.035(3) 0.022(3) 0.002(2) 0.010(2) -0.002(2)

loop_
_atom_site_label
_atom_site_type_symbol
_atom_site_thermal_displace_type
_atom_site_fract_x
_atom_site_fract_y
_atom_site_fract_z
_atom_site_occupancy
_atom_site_U_iso_or_equiv
_atom_site_calc_flag
_atom_site_refinement_flags
Br1 Br Uani 0.72034(5) -0.32340(4) -0.16709(3) 1.000 0.0327(2) . .
O1 O Uani 0.9165(3) 0.2820(3) 0.0458(2) 1.000 0.0239(11) . .
O2 O Uani 0.5960(3) 0.3975(3) 0.1248(2) 1.000 0.0278(11) . .
O3 O Uani 0.6890(3) 0.0640(3) 0.1708(2) 1.000 0.0254(11) . .
N1 N Uani 0.8974(3) 0.1327(4) -0.0430(2) 1.000 0.0217(11) . .
N2 N Uani 0.6085(3) 0.1111(3) 0.2899(3) 1.000 0.0218(12) . .
C1 C Uani 0.7543(4) -0.1340(4) -0.0594(3) 1.000 0.0248(14) . .
C2 C Uani 0.7771(4) -0.1802(4) -0.1246(4) 1.000 0.0278(17) . .
C3 C Uani 0.8414(4) -0.1262(4) -0.1616(3) 1.000 0.0275(17) . .
C4 C Uani 0.8804(4) -0.0247(4) -0.1342(3) 1.000 0.0261(16) . .
C5 C Uani 0.8572(4) 0.0289(4) -0.0679(3) 1.000 0.0216(14) . .
C6 C Uani 0.8759(4) 0.1786(4) 0.0192(3) 1.000 0.0221(16) . .
C7 C Uani 0.8196(4) 0.1293(4) 0.0660(3) 1.000 0.0204(12) . .
C8 C Uani 0.7805(4) 0.0248(4) 0.0413(3) 1.000 0.0195(12) . .
C9 C Uani 0.7961(4) -0.0280(4) -0.0282(3) 1.000 0.0198(12) . .
C10 C Uani 0.8103(4) 0.1932(4) 0.1423(3) 1.000 0.0210(12) . .
C11 C Uani 0.9159(4) 0.1708(4) 0.2269(3) 1.000 0.0209(14) . .
C12 C Uani 0.9875(4) 0.2592(4) 0.2682(3) 1.000 0.0237(16) . .
C13 C Uani 1.0862(4) 0.2421(4) 0.3424(3) 1.000 0.0264(16) . .
C14 C Uani 1.1165(4) 0.1382(5) 0.3771(3) 1.000 0.0273(16) . .
C15 C Uani 1.0455(4) 0.0511(4) 0.3370(3) 1.000 0.0249(14) . .
C16 C Uani 0.9462(4) 0.0682(4) 0.2624(3) 1.000 0.0245(17) . .
C17 C Uani 0.6988(4) 0.1761(4) 0.1536(3) 1.000 0.0213(14) . .
C18 C Uani 0.6965(4) 0.2488(4) 0.2288(3) 1.000 0.0252(14) . .
C19 C Uani 0.6931(4) 0.3692(4) 0.2042(3) 1.000 0.0248(16) . .
C20 C Uani 0.5534(4) 0.3176(4) 0.0612(3) 1.000 0.0208(16) . .
C21 C Uani 0.4580(4) 0.3494(4) -0.0117(3) 1.000 0.0246(16) . .
C22 C Uani 0.4047(4) 0.2757(5) -0.0812(3) 1.000 0.0270(16) . .
C23 C Uani 0.4469(4) 0.1708(4) -0.0741(4) 1.000 0.0266(17) . .
C24 C Uani 0.5420(4) 0.1387(5) 0.0006(3) 1.000 0.0247(14) . .
C25 C Uani 0.5964(4) 0.2129(4) 0.0686(3) 1.000 0.0208(14) . .
C26 C Uani 0.5973(4) 0.2208(4) 0.2507(3) 1.000 0.0252(16) . .
C27 C Uani 0.6715(4) 0.1148(5) 0.3856(3) 1.000 0.0310(17) . .
C28 C Uani 0.4989(4) 0.0600(5) 0.2670(4) 1.000 0.0282(17) . .
C29 C Uani 0.9778(4) 0.3305(4) 0.0026(3) 1.000 0.0269(17) . .
H1 H Uiso 0.71090 -0.17270 -0.03510 1.000 0.0300 calc R
H2 H Uiso 0.65180 0.05800 0.20080 1.000 0.0380 . R
H3 H Uiso 0.85750 -0.16120 -0.20590 1.000 0.0330 calc R
H4 H Uiso 0.92410 0.01180 -0.15940 1.000 0.0310 calc R
H8 H Uiso 0.74260 -0.01230 0.07100 1.000 0.0230 calc R
H10 H Uiso 0.81290 0.27270 0.12870 1.000 0.0250 calc R
H12 H Uiso 0.96790 0.33120 0.24500 1.000 0.0280 calc R
H13 H Uiso 1.13390 0.30250 0.36980 1.000 0.0310 calc R
H14 H Uiso 1.18490 0.12670 0.42770 1.000 0.0330 calc R
H15 H Uiso 1.06480 -0.02060 0.36070 1.000 0.0300 calc R
H16 H Uiso 0.89850 0.00770 0.23540 1.000 0.0300 calc R
H18 H Uiso 0.76750 0.23560 0.28270 1.000 0.0300 calc R
H19A H Uiso 0.69320 0.41450 0.25340 1.000 0.0290 calc R
H19B H Uiso 0.76200 0.38710 0.19610 1.000 0.0290 calc R
H21 H Uiso 0.42860 0.42130 -0.01450 1.000 0.0300 calc R
H22 H Uiso 0.34070 0.29760 -0.13220 1.000 0.0320 calc R
H23 H Uiso 0.41100 0.11970 -0.12050 1.000 0.0320 calc R
H24 H Uiso 0.56970 0.06600 0.00490 1.000 0.0300 calc R
H26A H Uiso 0.59220 0.27600 0.29250 1.000 0.0300 calc R
H26B H Uiso 0.52670 0.22430 0.19620 1.000 0.0300 calc R
H27A H Uiso 0.62880 0.15660 0.41150 1.000 0.0460 calc R
H27B H Uiso 0.74440 0.15020 0.40030 1.000 0.0460 calc R
H27C H Uiso 0.68360 0.04000 0.40920 1.000 0.0460 calc R
H28A H Uiso 0.45190 0.10840 0.28450 1.000 0.0430 calc R
H28B H Uiso 0.50900 -0.01030 0.29790 1.000 0.0430 calc R
H28C H Uiso 0.46220 0.04740 0.20320 1.000 0.0430 calc R
H29A H Uiso 0.92940 0.33700 -0.06060 1.000 0.0400 calc R
H29B H Uiso 1.04310 0.28470 0.01100 1.000 0.0400 calc R
H29C H Uiso 1.00350 0.40360 0.02730 1.000 0.0400 calc R

loop_
_atom_type_symbol
_atom_type_description
_atom_type_scat_dispersion_real
_atom_type_scat_dispersion_imag
_atom_type_scat_source
O O 0.0106 0.0060 'International Tables Vol C Tables 4.2.6.8 and 6.1.1.4'
N N 0.0061 0.0033 'International Tables Vol C Tables 4.2.6.8 and 6.1.1.4'
Br Br -0.2901 2.4595 'International Tables Vol C Tables 4.2.6.8 and 6.1.1.4'
H H 0.0000 0.0000 'International Tables Vol C Tables 4.2.6.8 and 6.1.1.4'
C C 0.0033 0.0016 'International Tables Vol C Tables 4.2.6.8 and 6.1.1.4'

loop_
_geom_angle_atom_site_label_1
_geom_angle_atom_site_label_2
_geom_angle_atom_site_label_3
_geom_angle
_geom_angle_publ_flag
C6 O1 C29 116.5(4) yes
C19 O2 C20 117.2(4) yes
C17 O3 H2 109.00 no
C5 N1 C6 117.0(4) yes
C26 N2 C27 111.4(4) yes
C27 N2 C28 110.1(4) yes
C26 N2 C28 111.6(4) yes
C2 C1 C9 119.4(5) no
Br1 C2 C1 119.5(4) yes
C1 C2 C3 122.0(5) no
Br1 C2 C3 118.5(4) yes
C2 C3 C4 119.8(5) no
C3 C4 C5 120.9(5) no
N1 C5 C9 122.2(4) yes
C4 C5 C9 119.0(4) no
N1 C5 C4 118.8(5) yes
O1 C6 N1 117.9(5) yes
N1 C6 C7 126.2(5) yes
O1 C6 C7 115.7(4) yes
C6 C7 C8 116.4(4) no
C8 C7 C10 124.8(5) no
C6 C7 C10 118.8(4) no
C7 C8 C9 120.4(5) no
C1 C9 C5 118.9(4) no
C5 C9 C8 117.6(4) no
C1 C9 C8 123.5(5) no
C7 C10 C11 108.6(4) no
C11 C10 C17 113.1(4) no
C7 C10 C17 115.6(4) no
C10 C11 C16 123.2(4) no
C12 C11 C16 118.4(5) no
C10 C11 C12 118.3(4) no
C11 C12 C13 120.4(4) no
C12 C13 C14 120.8(5) no
C13 C14 C15 119.0(5) no
C14 C15 C16 120.3(5) no
C11 C16 C15 121.2(5) no
O3 C17 C18 110.8(4) yes
O3 C17 C25 110.3(4) yes
O3 C17 C10 108.8(4) yes
C10 C17 C25 110.1(4) no
C18 C17 C25 105.9(4) no
C10 C17 C18 110.9(4) no
C17 C18 C26 111.9(4) no
C19 C18 C26 110.4(4) no
C17 C18 C19 110.1(4) no
O2 C19 C18 113.2(4) yes
O2 C20 C21 113.9(4) yes
C21 C20 C25 121.4(4) no
O2 C20 C25 124.6(4) yes
C20 C21 C22 120.1(5) no
C21 C22 C23 118.8(5) no
C22 C23 C24 120.7(5) no
C23 C24 C25 120.4(5) no
C17 C25 C20 120.8(4) no
C20 C25 C24 118.6(5) no
C17 C25 C24 120.5(4) no
N2 C26 C18 111.9(4) yes
C2 C1 H1 120.00 no
C9 C1 H1 120.00 no
C2 C3 H3 120.00 no
C4 C3 H3 120.00 no
C3 C4 H4 120.00 no
C5 C4 H4 119.00 no
C7 C8 H8 120.00 no
C9 C8 H8 120.00 no
C7 C10 H10 106.00 no
C11 C10 H10 106.00 no
C17 C10 H10 106.00 no
C11 C12 H12 120.00 no
C13 C12 H12 120.00 no
C12 C13 H13 120.00 no
C14 C13 H13 120.00 no
C13 C14 H14 120.00 no
C15 C14 H14 121.00 no
C14 C15 H15 120.00 no
C16 C15 H15 120.00 no
C11 C16 H16 119.00 no
C15 C16 H16 119.00 no
C17 C18 H18 108.00 no
C19 C18 H18 108.00 no
C26 C18 H18 108.00 no
O2 C19 H19A 109.00 no
O2 C19 H19B 109.00 no
C18 C19 H19A 109.00 no
C18 C19 H19B 109.00 no
H19A C19 H19B 108.00 no
C20 C21 H21 120.00 no
C22 C21 H21 120.00 no
C21 C22 H22 121.00 no
C23 C22 H22 121.00 no
C22 C23 H23 120.00 no
C24 C23 H23 120.00 no
C23 C24 H24 120.00 no
C25 C24 H24 120.00 no
N2 C26 H26A 109.00 no
N2 C26 H26B 109.00 no
C18 C26 H26A 109.00 no
C18 C26 H26B 109.00 no
H26A C26 H26B 108.00 no
N2 C27 H27A 109.00 no
N2 C27 H27B 109.00 no
N2 C27 H27C 109.00 no
H27A C27 H27B 110.00 no
H27A C27 H27C 109.00 no
H27B C27 H27C 109.00 no
N2 C28 H28A 110.00 no
N2 C28 H28B 109.00 no
N2 C28 H28C 109.00 no
H28A C28 H28B 109.00 no
H28A C28 H28C 110.00 no
H28B C28 H28C 109.00 no
O1 C29 H29A 110.00 no
O1 C29 H29B 110.00 no
O1 C29 H29C 110.00 no
H29A C29 H29B 109.00 no
H29A C29 H29C 109.00 no
H29B C29 H29C 109.00 no

loop_
_geom_bond_atom_site_label_1
_geom_bond_atom_site_label_2
_geom_bond_distance
_geom_bond_publ_flag
Br1 C2 1.914(5) yes
O1 C6 1.368(6) yes
O1 C29 1.412(7) yes
O2 C19 1.443(6) yes
O2 C20 1.376(6) yes
O3 C17 1.414(6) yes
O3 H2 0.8300 no
N1 C5 1.367(7) yes
N1 C6 1.309(6) yes
N2 C27 1.460(6) yes
N2 C28 1.460(7) yes
N2 C26 1.470(6) yes
C1 C9 1.416(7) no
C1 C2 1.364(8) no
C2 C3 1.399(8) no
C3 C4 1.344(7) no
C4 C5 1.423(7) no
C5 C9 1.415(7) no
C6 C7 1.412(7) no
C7 C10 1.540(7) no
C7 C8 1.371(7) no
C8 C9 1.414(7) no
C10 C17 1.560(8) no
C10 C11 1.532(7) no
C11 C12 1.405(7) no
C11 C16 1.370(7) no
C12 C13 1.381(7) no
C13 C14 1.381(8) no
C14 C15 1.385(8) no
C15 C16 1.389(7) no
C17 C25 1.556(7) no
C17 C18 1.547(7) no
C18 C19 1.521(7) no
C18 C26 1.526(8) no
C20 C25 1.380(7) no
C20 C21 1.385(7) no
C21 C22 1.401(7) no
C22 C23 1.379(8) no
C23 C24 1.400(8) no
C24 C25 1.392(7) no
C1 H1 0.9500 no
C3 H3 0.9500 no
C4 H4 0.9500 no
C8 H8 0.9500 no
C10 H10 1.0000 no
C12 H12 0.9500 no
C13 H13 0.9500 no
C14 H14 0.9500 no
C15 H15 0.9500 no
C16 H16 0.9500 no
C18 H18 1.0000 no
C19 H19A 0.9900 no
C19 H19B 0.9900 no
C21 H21 0.9500 no
C22 H22 0.9500 no
C23 H23 0.9500 no
C24 H24 0.9500 no
C26 H26A 0.9900 no
C26 H26B 0.9900 no
C27 H27A 0.9800 no
C27 H27B 0.9800 no
C27 H27C 0.9800 no
C28 H28A 0.9800 no
C28 H28B 0.9800 no
C28 H28C 0.9800 no
C29 H29A 0.9800 no
C29 H29B 0.9800 no
C29 H29C 0.9800 no

loop_
_geom_contact_atom_site_label_1
_geom_contact_atom_site_label_2
_geom_contact_distance
_geom_contact_site_symmetry_2
_geom_contact_publ_flag
Br1 H29B 3.1400 3_755 no
Br1 H27C 3.0600 4_544 no
O1 C11 3.315(6) . no
O2 C28 3.256(7) 2_655 no
O3 N2 2.671(6) . no
O3 C16 3.059(7) . no
O3 C23 3.401(6) 3_655 no
O3 C8 2.914(6) . no
O1 H15 2.8200 2_755 no
O1 H27B 2.6600 4_554 no
O1 H10 2.3100 . no
O2 H28B 2.5100 2_655 no
O2 H26B 2.7600 . no
O2 H21 2.8100 3_665 no
O3 H16 2.5800 . no
O3 H24 2.5500 . no
O3 H8 2.2600 . no
O3 H23 2.5500 3_655 no
N1 C4 3.427(6) 3_755 no
N2 O3 2.671(6) . no
N1 H29B 2.5400 . no
N1 H29A 2.5600 . no
N2 H2 1.9100 . no
C2 C29 3.511(8) 3_755 no
C3 C6 3.519(7) 3_755 no
C4 C6 3.501(7) 3_755 no
C4 N1 3.427(6) 3_755 no
C4 C19 3.369(7) 4_554 no
C5 C5 3.537(8) 3_755 no
C6 C4 3.501(7) 3_755 no
C6 C3 3.519(7) 3_755 no
C7 C24 3.328(8) . no
C8 O3 2.914(6) . no
C8 C25 3.491(8) . no
C8 C24 3.217(8) . no
C8 C16 3.451(7) . no
C11 O1 3.315(6) . no
C12 C18 3.583(8) . no
C14 C29 3.316(8) 4_555 no
C15 C29 3.543(7) 4_555 no
C16 C8 3.451(7) . no
C16 O3 3.059(7) . no
C18 C12 3.583(8) . no
C19 C28 3.600(8) 2_655 no
C19 C4 3.369(7) 4_555 no
C20 C26 3.195(7) . no
C23 O3 3.401(6) 3_655 no
C24 C24 3.555(9) 3_655 no
C24 C7 3.328(8) . no
C24 C8 3.217(8) . no
C25 C8 3.491(8) . no
C26 C20 3.195(7) . no
C28 C19 3.600(8) 2_645 no
C28 O2 3.256(7) 2_645 no
C29 C15 3.543(7) 4_554 no
C29 C14 3.316(8) 4_554 no
C29 C2 3.511(8) 3_755 no
C1 H28C 3.0400 3_655 no
C1 H13 2.9800 2_745 no
C1 H29B 3.0400 3_755 no
C2 H29B 2.6500 3_755 no
C3 H29B 3.0300 3_755 no
C4 H19A 2.7400 4_554 no
C4 H19B 3.0900 4_554 no
C5 H19A 2.9400 4_554 no
C6 H27B 2.9000 4_554 no
C7 H16 2.9700 . no
C7 H24 3.0900 . no
C8 H16 2.9600 . no
C8 H24 2.6100 . no
C8 H13 3.0700 2_745 no
C10 H19B 2.7000 . no
C11 H18 2.6000 . no
C12 H18 3.0000 . no
C12 H3 2.8900 3_755 no
C13 H3 2.8500 3_755 no
C14 H3 3.0300 3_755 no
C14 H29B 2.9300 4_555 no
C14 H29A 3.0500 4_555 no
C15 H29A 3.0400 4_555 no
C15 H12 2.9800 2_745 no
C16 H4 3.0400 3_755 no
C17 H8 2.8600 . no
C18 H27B 2.9200 . no
C19 H10 2.6600 . no
C19 H28B 3.0100 2_655 no
C20 H27A 3.0600 4_554 no
C20 H26B 2.6700 . no
C21 H27A 3.0000 4_554 no
C22 H28A 2.9300 4_554 no
C22 H27A 3.1000 4_554 no
C24 H24 2.8700 3_655 no
C24 H8 3.0100 . no
C25 H26B 2.6500 . no
C26 H2 2.3700 . no
C27 H18 2.9100 . no
C27 H2 3.0600 . no
C28 H2 2.6600 . no
C28 H19A 2.9800 2_645 no
C29 H27B 2.8200 4_554 no
H1 H8 2.5500 . no
H2 N2 1.9100 . no
H2 C26 2.3700 . no
H2 C27 3.0600 . no
H2 C28 2.6600 . no
H2 H26B 2.5900 . no
H2 H28C 2.5000 . no
H2 H23 2.5000 3_655 no
H3 C12 2.8900 3_755 no
H3 C13 2.8500 3_755 no
H3 C14 3.0300 3_755 no
H4 C16 3.0400 3_755 no
H8 O3 2.2600 . no
H8 C17 2.8600 . no
H8 C24 3.0100 . no
H8 H1 2.5500 . no
H8 H24 2.2700 . no
H10 O1 2.3100 . no
H10 C19 2.6600 . no
H10 H12 2.2600 . no
H10 H19B 2.0700 . no
H12 H10 2.2600 . no
H12 H19B 2.5600 . no
H12 C15 2.9800 2_755 no
H12 H15 2.4400 2_755 no
H13 C1 2.9800 2_755 no
H13 C8 3.0700 2_755 no
H15 O1 2.8200 2_745 no
H15 H12 2.4400 2_745 no
H15 H29C 2.5600 2_745 no
H16 O3 2.5800 . no
H16 C7 2.9700 . no
H16 C8 2.9600 . no
H18 C11 2.6000 . no
H18 C12 3.0000 . no
H18 C27 2.9100 . no
H18 H27B 2.3500 . no
H19A H26A 2.4000 . no
H19A C28 2.9800 2_655 no
H19A H28B 2.5800 2_655 no
H19A C4 2.7400 4_555 no
H19A C5 2.9400 4_555 no
H19B C10 2.7000 . no
H19B H10 2.0700 . no
H19B H12 2.5600 . no
H19B C4 3.0900 4_555 no
H21 O2 2.8100 3_665 no
H21 H21 2.5800 3_665 no
H23 O3 2.5500 3_655 no
H23 H2 2.5000 3_655 no
H24 O3 2.5500 . no
H24 C7 3.0900 . no
H24 C8 2.6100 . no
H24 H8 2.2700 . no
H24 C24 2.8700 3_655 no
H24 H24 2.3900 3_655 no
H26A H19A 2.4000 . no
H26A H27A 2.3500 . no
H26A H27B 2.5600 . no
H26B O2 2.7600 . no
H26B C20 2.6700 . no
H26B C25 2.6500 . no
H26B H2 2.5900 . no
H26B H28A 2.5200 . no
H26B H28C 2.3400 . no
H27A H26A 2.3500 . no
H27A H28A 2.4700 . no
H27A C20 3.0600 4_555 no
H27A C21 3.0000 4_555 no
H27A C22 3.1000 4_555 no
H27B C18 2.9200 . no
H27B H18 2.3500 . no
H27B H26A 2.5600 . no
H27B O1 2.6600 4_555 no
H27B C6 2.9000 4_555 no
H27B C29 2.8200 4_555 no
H27B H29A 2.2300 4_555 no
H27C H28B 2.3400 . no
H27C Br1 3.0600 4_545 no
H28A H26B 2.5200 . no
H28A H27A 2.4700 . no
H28A C22 2.9300 4_555 no
H28B H27C 2.3400 . no
H28B O2 2.5100 2_645 no
H28B C19 3.0100 2_645 no
H28B H19A 2.5800 2_645 no
H28C H2 2.5000 . no
H28C H26B 2.3400 . no
H28C C1 3.0400 3_655 no
H29A N1 2.5600 . no
H29A C14 3.0500 4_554 no
H29A C15 3.0400 4_554 no
H29A H27B 2.2300 4_554 no
H29B N1 2.5400 . no
H29B Br1 3.1400 3_755 no
H29B C1 3.0400 3_755 no
H29B C2 2.6500 3_755 no
H29B C3 3.0300 3_755 no
H29B C14 2.9300 4_554 no
H29C H15 2.5600 2_755 no
H29C H29C 2.5100 3_765 no

loop_
_geom_hbond_atom_site_label_D
_geom_hbond_atom_site_label_H
_geom_hbond_atom_site_label_A
_geom_hbond_distance_DH
_geom_hbond_distance_HA
_geom_hbond_distance_DA
_geom_hbond_angle_DHA
_geom_hbond_site_symmetry_A
_geom_hbond_publ_flag
O3 H2 N2 0.8300 1.9100 2.671(6) 151.00 . yes
C8 H8 O3 0.9500 2.2600 2.914(6) 125.00 . yes
C10 H10 O1 1.0000 2.3100 2.750(7) 106.00 . yes
C16 H16 O3 0.9500 2.5800 3.059(7) 111.00 . yes
C23 H23 O3 0.9500 2.5500 3.401(6) 149.00 3_655 yes
C28 H28B O2 0.9800 2.5100 3.256(7) 133.00 2_645 yes

loop_
_geom_torsion_atom_site_label_1
_geom_torsion_atom_site_label_2
_geom_torsion_atom_site_label_3
_geom_torsion_atom_site_label_4
_geom_torsion
_geom_torsion_publ_flag
C29 O1 C6 N1 0.5(6) no
C29 O1 C6 C7 177.0(4) no
C20 O2 C19 C18 -31.2(6) no
C19 O2 C20 C21 177.9(5) no
C19 O2 C20 C25 0.6(8) no
C6 N1 C5 C4 -178.9(5) no
C6 N1 C5 C9 -0.7(7) no
C5 N1 C6 O1 179.3(4) no
C5 N1 C6 C7 3.2(7) no
C27 N2 C26 C18 88.1(5) no
C28 N2 C26 C18 -148.5(4) no
C9 C1 C2 Br1 -179.9(4) no
C9 C1 C2 C3 0.4(8) no
C2 C1 C9 C5 2.3(8) no
C2 C1 C9 C8 -177.5(5) no
Br1 C2 C3 C4 178.7(4) no
C1 C2 C3 C4 -1.5(8) no
C2 C3 C4 C5 0.0(8) no
C3 C4 C5 N1 -179.1(5) no
C3 C4 C5 C9 2.6(8) no
N1 C5 C9 C1 178.1(5) no
N1 C5 C9 C8 -2.1(7) no
C4 C5 C9 C1 -3.7(7) no
C4 C5 C9 C8 176.1(5) no
O1 C6 C7 C8 -178.7(4) no
O1 C6 C7 C10 -1.0(7) no
N1 C6 C7 C8 -2.5(8) no
N1 C6 C7 C10 175.2(5) no
C6 C7 C8 C9 -0.6(7) no
C10 C7 C8 C9 -178.2(5) no
C6 C7 C10 C11 -86.9(5) no
C6 C7 C10 C17 144.7(5) no
C8 C7 C10 C11 90.6(6) no
C8 C7 C10 C17 -37.8(7) no
C7 C8 C9 C1 -177.5(5) no
C7 C8 C9 C5 2.7(7) no
C7 C10 C11 C12 116.8(5) no
C7 C10 C11 C16 -60.7(7) no
C17 C10 C11 C12 -113.4(5) no
C17 C10 C11 C16 69.2(6) no
C7 C10 C17 O3 60.8(5) no
C7 C10 C17 C18 -177.0(4) no
C7 C10 C17 C25 -60.2(5) no
C11 C10 C17 O3 -65.4(5) no
C11 C10 C17 C18 56.8(5) no
C11 C10 C17 C25 173.6(4) no
C10 C11 C12 C13 -177.1(5) no
C16 C11 C12 C13 0.4(8) no
C10 C11 C16 C15 177.0(5) no
C12 C11 C16 C15 -0.5(8) no
C11 C12 C13 C14 0.2(8) no
C12 C13 C14 C15 -0.9(8) no
C13 C14 C15 C16 0.8(8) no
C14 C15 C16 C11 -0.2(8) no
O3 C17 C18 C19 -173.3(4) no
O3 C17 C18 C26 -50.2(5) no
C10 C17 C18 C19 65.7(5) no
C10 C17 C18 C26 -171.1(4) no
C25 C17 C18 C19 -53.7(5) no
C25 C17 C18 C26 69.5(5) no
O3 C17 C25 C20 145.9(5) no
O3 C17 C25 C24 -30.2(7) no
C10 C17 C25 C20 -94.0(6) no
C10 C17 C25 C24 90.0(6) no
C18 C17 C25 C20 26.0(7) no
C18 C17 C25 C24 -150.1(5) no
C17 C18 C19 O2 59.7(6) no
C26 C18 C19 O2 -64.3(5) no
C17 C18 C26 N2 67.3(5) no
C19 C18 C26 N2 -169.8(4) no
O2 C20 C21 C22 -179.2(5) no
C25 C20 C21 C22 -1.8(8) no
O2 C20 C25 C17 1.2(8) no
O2 C20 C25 C24 177.3(5) no
C21 C20 C25 C17 -175.9(5) no
C21 C20 C25 C24 0.3(8) no
C20 C21 C22 C23 2.0(8) no
C21 C22 C23 C24 -0.8(8) no
C22 C23 C24 C25 -0.8(9) no
C23 C24 C25 C17 177.2(5) no
C23 C24 C25 C20 1.1(8) no
